data_4318069
loop_
_publ_author_name
'Marianne P. Wilkerson'
'Carol J. Burns'
'David E. Morris'
'Robert T. Paine'
'Brian L. Scott'

_publ_contact_author 'Carol J. Burns'
_publ_contact_author_email cjb@lanl.gov
_publ_section_title
;
 Steric Control of Substituted Phenoxide Ligands on Product Structures of
 Uranyl Aryloxide Complexes
;
_journal_name_full 'Inorganic Chemistry'
_journal_page_first 3110
_journal_page_last 3120
_journal_paper_doi 10.1021/ic011080q
_journal_volume 41
_journal_year 2002
_chemical_formula_sum 'C40 H44 Cl8 O12 U2'
_chemical_formula_weight 1476.41
_chemical_name_systematic
;
Bis-m-2,6-dichlorophenoxy-bis[2,6-dichlorophenoxy
(dioxo)bis(tetrahydrofuran)uranium(VI)]
;
_space_group_IT_number 148
_symmetry_cell_setting trigonal
_symmetry_space_group_name_Hall '-R 3'
_symmetry_space_group_name_H-M 'R -3 :H'
_atom_sites_solution_hydrogens geom
_atom_sites_solution_primary direct
_atom_sites_solution_secondary difmap
_audit_creation_method SHELXL-97
_cell_angle_alpha 90.00
_cell_angle_beta 90.00
_cell_angle_gamma 120.00
_cell_formula_units_Z 9
_cell_length_a 31.836(5)
_cell_length_b 31.836(5)
_cell_length_c 13.690(3)
_cell_measurement_temperature 203(2)
_cell_volume 12016(4)
_computing_structure_refinement 'SHELXL-97 (Sheldrick, 1997)'
_computing_structure_solution 'SHELXS-97 (Sheldrick, 1990)'
_diffrn_ambient_temperature 203(2)
_diffrn_measurement_device_type 'Siemens P4'
_diffrn_measurement_method '\w scans'
_diffrn_radiation_monochromator graphite
_diffrn_radiation_source 'fine-focus sealed tube'
_diffrn_radiation_type MoK\a
_diffrn_radiation_wavelength 0.71073
_diffrn_reflns_av_R_equivalents 0.0600
_diffrn_reflns_av_sigmaI/netI 0.0998
_diffrn_reflns_limit_h_max 29
_diffrn_reflns_limit_h_min -1
_diffrn_reflns_limit_k_max 1
_diffrn_reflns_limit_k_min -30
_diffrn_reflns_limit_l_max 13
_diffrn_reflns_limit_l_min -1
_diffrn_reflns_number 3002
_diffrn_reflns_theta_max 19.97
_diffrn_reflns_theta_min 2.56
_diffrn_standards_decay_% '< 2'
_diffrn_standards_interval_count 97
_diffrn_standards_number 3
_exptl_absorpt_coefficient_mu 6.509
_exptl_absorpt_correction_T_max 0.68
_exptl_absorpt_correction_T_min 0.20
_exptl_absorpt_correction_type empirical
_exptl_absorpt_process_details 'XEMP in SHELXTL 4.2/360 (Siemens)'
_exptl_crystal_colour orange
_exptl_crystal_density_diffrn 1.836
_exptl_crystal_density_method 'not measured'
_exptl_crystal_description needles
_exptl_crystal_F_000 6300
_exptl_crystal_size_max 0.25
_exptl_crystal_size_mid 0.12
_exptl_crystal_size_min 0.06
_refine_diff_density_max 1.257
_refine_diff_density_min -0.735
_refine_diff_density_rms 0.176
_refine_ls_extinction_method none
_refine_ls_goodness_of_fit_ref 1.045
_refine_ls_hydrogen_treatment noref
_refine_ls_matrix_type full
_refine_ls_number_parameters 280
_refine_ls_number_reflns 2388
_refine_ls_number_restraints 30
_refine_ls_restrained_S_all 1.041
_refine_ls_R_factor_all 0.0920
_refine_ls_R_factor_gt 0.0496
_refine_ls_shift/su_max 0.000
_refine_ls_shift/su_mean 0.000
_refine_ls_structure_factor_coef Fsqd
_refine_ls_weighting_details 'calc w=1/[\s^2^(Fo^2^)+(0.0553P)^2^+0.0000P] where P=(Fo^2^+2Fc^2^)/3'
_refine_ls_weighting_scheme calc
_refine_ls_wR_factor_gt 0.1077
_refine_ls_wR_factor_ref 0.1232
_reflns_number_gt 1669
_reflns_number_total 2388
_reflns_threshold_expression >2sigma(I)
_cod_data_source_file ic011080q_2.cif
_cod_data_source_block mar2
_cod_original_sg_symbol_H-M 'R -3'
_cod_database_code 4318069

loop_
_symmetry_equiv_pos_as_xyz
'x, y, z'
'-y, x-y, z'
'-x+y, -x, z'
'x+2/3, y+1/3, z+1/3'
'-y+2/3, x-y+1/3, z+1/3'
'-x+y+2/3, -x+1/3, z+1/3'
'x+1/3, y+2/3, z+2/3'
'-y+1/3, x-y+2/3, z+2/3'
'-x+y+1/3, -x+2/3, z+2/3'
'-x, -y, -z'
'y, -x+y, -z'
'x-y, x, -z'
'-x+2/3, -y+1/3, -z+1/3'
'y+2/3, -x+y+1/3, -z+1/3'
'x-y+2/3, x+1/3, -z+1/3'
'-x+1/3, -y+2/3, -z+2/3'
'y+1/3, -x+y+2/3, -z+2/3'
'x-y+1/3, x+2/3, -z+2/3'

loop_
_atom_site_label
_atom_site_type_symbol
_atom_site_fract_x
_atom_site_fract_y
_atom_site_fract_z
_atom_site_U_iso_or_equiv
_atom_site_adp_type
_atom_site_occupancy
_atom_site_symmetry_multiplicity
_atom_site_calc_flag
_atom_site_refinement_flags
_atom_site_disorder_assembly
_atom_site_disorder_group
U1 U 0.53547(3) 0.03902(3) 0.12284(5) 0.0237(3) Uani 1 1 d . . .
Cl1 Cl 0.60918(18) -0.00966(18) -0.0536(4) 0.0386(14) Uani 1 1 d . . .
Cl2 Cl 0.5480(2) 0.11490(19) -0.1473(4) 0.0493(16) Uani 1 1 d . . .
Cl3 Cl 0.63224(19) 0.0392(2) 0.3468(4) 0.0483(15) Uani 1 1 d . . .
Cl4 Cl 0.5609(2) 0.1608(2) 0.3141(4) 0.0550(17) Uani 1 1 d . . .
O1 O 0.5561(4) -0.0013(4) 0.1445(8) 0.026(3) Uani 1 1 d . . .
O2 O 0.5138(4) 0.0787(4) 0.1007(8) 0.025(3) Uani 1 1 d . . .
O3 O 0.5405(4) 0.0277(4) -0.0525(8) 0.023(3) Uani 1 1 d . . .
O4 O 0.5742(4) 0.0799(4) 0.2570(9) 0.035(3) Uani 1 1 d . . .
O5 O 0.6165(4) 0.1038(5) 0.0728(9) 0.039(4) Uani 1 1 d . . .
O6 O 0.4809(4) 0.0034(4) 0.2604(8) 0.034(3) Uani 1 1 d . . .
C1 C 0.5815(7) 0.0554(7) -0.1052(14) 0.025(5) Uani 1 1 d . . .
C2 C 0.6161(7) 0.0415(7) -0.1140(12) 0.025(5) Uani 1 1 d . . .
C3 C 0.6579(7) 0.0674(8) -0.1735(14) 0.036(6) Uani 1 1 d U . .
H3 H 0.6802 0.0567 -0.1793 0.043 Uiso 1 1 calc R . .
C4 C 0.6654(8) 0.1078(8) -0.2217(15) 0.052(7) Uani 1 1 d . . .
H4 H 0.6931 0.1255 -0.2595 0.062 Uiso 1 1 calc R . .
C5 C 0.6310(7) 0.1221(7) -0.2136(14) 0.036(6) Uani 1 1 d U . .
H5 H 0.6358 0.1499 -0.2457 0.043 Uiso 1 1 calc R . .
C6 C 0.5897(6) 0.0955(6) -0.1585(14) 0.024(5) Uani 1 1 d . . .
C7 C 0.5974(6) 0.1020(7) 0.3363(15) 0.027(5) Uani 1 1 d . . .
C8 C 0.6283(7) 0.0899(7) 0.3895(14) 0.029(5) Uani 1 1 d . . .
C9 C 0.6541(7) 0.1143(8) 0.4699(15) 0.037(6) Uani 1 1 d . . .
H9 H 0.6736 0.1044 0.5011 0.045 Uiso 1 1 calc R . .
C10 C 0.6520(7) 0.1516(8) 0.5039(14) 0.039(6) Uani 1 1 d U . .
H10 H 0.6701 0.1683 0.5584 0.047 Uiso 1 1 calc R . .
C11 C 0.6220(7) 0.1663(8) 0.4574(14) 0.042(6) Uani 1 1 d U . .
H11 H 0.6193 0.1919 0.4825 0.051 Uiso 1 1 calc R . .
C12 C 0.5969(7) 0.1426(7) 0.3747(14) 0.030(5) Uani 1 1 d . . .
C13 C 0.6601(8) 0.1031(9) 0.0979(18) 0.065(8) Uani 1 1 d . . .
H13A H 0.6562 0.0873 0.1605 0.078 Uiso 1 1 calc R . .
H13B H 0.6669 0.0853 0.0489 0.078 Uiso 1 1 calc R . .
C14 C 0.6990(13) 0.1520(13) 0.102(3) 0.144(15) Uani 1 1 d U . .
H14A H 0.7117 0.1600 0.1684 0.172 Uiso 1 1 calc R . .
H14B H 0.7250 0.1566 0.0589 0.172 Uiso 1 1 calc R . .
C15 C 0.6797(11) 0.1811(11) 0.074(3) 0.161(18) Uani 1 1 d . . .
H15A H 0.6922 0.1944 0.0097 0.193 Uiso 1 1 calc R . .
H15B H 0.6906 0.2080 0.1191 0.193 Uiso 1 1 calc R . .
C16 C 0.6266(8) 0.1546(8) 0.0706(19) 0.064(7) Uani 1 1 d . . .
H16A H 0.6145 0.1615 0.0112 0.077 Uiso 1 1 calc R . .
H16B H 0.6128 0.1620 0.1267 0.077 Uiso 1 1 calc R . .
C17 C 0.4933(8) -0.0214(8) 0.3367(16) 0.058(7) Uani 1 1 d . . .
H17A H 0.5236 0.0009 0.3686 0.070 Uiso 1 1 calc R . .
H17B H 0.4957 -0.0482 0.3096 0.070 Uiso 1 1 calc R . .
C18 C 0.4507(10) -0.0393(10) 0.4073(18) 0.080(9) Uani 1 1 d . . .
H18A H 0.4245 -0.0708 0.3876 0.096 Uiso 1 1 calc R . .
H18B H 0.4606 -0.0416 0.4731 0.096 Uiso 1 1 calc R . .
C19 C 0.4352(9) -0.0015(11) 0.4017(16) 0.079(9) Uani 1 1 d . . .
H19A H 0.4001 -0.0168 0.4017 0.095 Uiso 1 1 calc R . .
H19B H 0.4478 0.0204 0.4571 0.095 Uiso 1 1 calc R . .
C20 C 0.4557(7) 0.0257(8) 0.3081(16) 0.046(7) Uani 1 1 d . . .
H20A H 0.4299 0.0234 0.2666 0.055 Uiso 1 1 calc R . .
H20B H 0.4782 0.0597 0.3214 0.055 Uiso 1 1 calc R . .

loop_
_atom_site_aniso_label
_atom_site_aniso_U_11
_atom_site_aniso_U_22
_atom_site_aniso_U_33
_atom_site_aniso_U_23
_atom_site_aniso_U_13
_atom_site_aniso_U_12
U1 0.0238(5) 0.0288(5) 0.0185(4) -0.0007(4) 0.0000(4) 0.0132(4)
Cl1 0.044(3) 0.049(3) 0.034(3) 0.001(3) 0.002(3) 0.032(3)
Cl2 0.058(4) 0.045(4) 0.052(4) 0.014(3) 0.011(3) 0.031(3)
Cl3 0.053(4) 0.057(4) 0.048(4) -0.008(3) -0.005(3) 0.037(3)
Cl4 0.062(4) 0.066(4) 0.053(4) -0.007(3) -0.018(3) 0.044(3)
O1 0.021(7) 0.036(8) 0.018(7) 0.004(6) 0.001(6) 0.012(6)
O2 0.027(7) 0.026(7) 0.021(7) -0.002(6) -0.005(6) 0.012(6)
O3 0.023(7) 0.027(8) 0.013(7) -0.004(6) 0.007(6) 0.009(6)
O4 0.030(8) 0.043(9) 0.019(8) -0.012(7) -0.001(7) 0.008(7)
O5 0.012(8) 0.052(10) 0.034(9) -0.003(7) 0.001(7) 0.001(7)
O6 0.043(9) 0.046(9) 0.015(8) 0.011(7) 0.007(7) 0.024(7)
C1 0.025(13) 0.036(14) 0.027(12) -0.005(11) 0.004(10) 0.025(12)
C2 0.029(12) 0.033(13) 0.020(12) -0.002(10) 0.007(10) 0.020(11)
C3 0.032(10) 0.044(10) 0.031(10) -0.016(8) 0.013(8) 0.018(8)
C4 0.032(15) 0.044(16) 0.029(14) -0.009(12) 0.016(12) -0.019(13)
C5 0.016(11) 0.041(12) 0.023(11) 0.011(10) 0.013(10) -0.006(10)
C6 0.014(12) 0.018(12) 0.040(13) -0.014(11) -0.014(11) 0.008(10)
C7 0.012(12) 0.033(14) 0.031(14) 0.015(12) 0.002(11) 0.007(10)
C8 0.022(12) 0.039(13) 0.025(13) 0.015(11) 0.015(11) 0.015(11)
C9 0.038(14) 0.043(15) 0.022(14) -0.010(12) -0.024(12) 0.013(12)
C10 0.032(13) 0.052(15) 0.008(11) -0.009(11) -0.013(10) 0.002(12)
C11 0.049(14) 0.061(15) 0.005(11) -0.008(11) -0.014(11) 0.018(13)
C12 0.032(13) 0.032(13) 0.023(13) 0.013(11) 0.010(11) 0.014(11)
C13 0.029(15) 0.08(2) 0.067(19) 0.020(15) 0.002(13) 0.008(14)
C14 0.11(2) 0.12(2) 0.19(3) -0.01(2) -0.017(19) 0.06(2)
C15 0.07(3) 0.07(2) 0.22(5) 0.02(3) -0.04(3) -0.06(2)
C16 0.054(18) 0.039(16) 0.073(19) 0.017(14) 0.011(14) 0.003(14)
C17 0.077(18) 0.077(18) 0.039(15) 0.029(14) 0.037(15) 0.052(16)
C18 0.09(2) 0.11(2) 0.050(18) 0.025(18) 0.001(16) 0.06(2)
C19 0.08(2) 0.15(3) 0.024(15) 0.023(17) 0.038(15) 0.07(2)
C20 0.027(13) 0.065(16) 0.049(17) -0.014(13) 0.018(11) 0.025(12)

loop_
_atom_type_symbol
_atom_type_description
_atom_type_scat_dispersion_real
_atom_type_scat_dispersion_imag
_atom_type_scat_source
C C 0.0033 0.0016 'International Tables Vol C Tables 4.2.6.8 and 6.1.1.4'
H H 0.0000 0.0000 'International Tables Vol C Tables 4.2.6.8 and 6.1.1.4'
O O 0.0106 0.0060 'International Tables Vol C Tables 4.2.6.8 and 6.1.1.4'
Cl Cl 0.1484 0.1585 'International Tables Vol C Tables 4.2.6.8 and 6.1.1.4'
U U -9.6767 9.6646 'International Tables Vol C Tables 4.2.6.8 and 6.1.1.4'

loop_
_geom_angle_atom_site_label_1
_geom_angle_atom_site_label_2
_geom_angle_atom_site_label_3
_geom_angle
_geom_angle_site_symmetry_1
_geom_angle_site_symmetry_3
_geom_angle_publ_flag
O1 U1 O2 179.1(5) . . ?
O1 U1 O4 89.2(5) . . ?
O2 U1 O4 91.4(5) . . ?
O1 U1 O6 88.2(5) . . ?
O2 U1 O6 91.3(5) . . ?
O4 U1 O6 72.0(4) . . ?
O1 U1 O3 89.0(4) . . ?
O2 U1 O3 90.9(4) . . ?
O4 U1 O3 146.7(4) . . ?
O6 U1 O3 141.0(4) . . ?
O1 U1 O5 92.4(5) . . ?
O2 U1 O5 88.4(5) . . ?
O4 U1 O5 72.4(4) . . ?
O6 U1 O5 144.5(4) . . ?
O3 U1 O5 74.5(4) . . ?
O1 U1 O3 90.1(5) . 10_655 ?
O2 U1 O3 89.0(4) . 10_655 ?
O4 U1 O3 146.8(4) . 10_655 ?
O6 U1 O3 74.7(4) . 10_655 ?
O3 U1 O3 66.4(4) . 10_655 ?
O5 U1 O3 140.7(4) . 10_655 ?
C1 O3 U1 122.5(10) . . ?
C1 O3 U1 123.9(10) . 10_655 ?
U1 O3 U1 113.6(4) . 10_655 ?
C7 O4 U1 177.2(13) . . ?
C13 O5 C16 109.7(15) . . ?
C13 O5 U1 122.3(12) . . ?
C16 O5 U1 119.0(11) . . ?
C20 O6 C17 107.5(14) . . ?
C20 O6 U1 123.9(11) . . ?
C17 O6 U1 118.6(10) . . ?
O3 C1 C6 123.9(16) . . ?
O3 C1 C2 119.7(17) . . ?
C6 C1 C2 116.1(17) . . ?
C1 C2 C3 121.9(18) . . ?
C1 C2 Cl1 120.8(15) . . ?
C3 C2 Cl1 117.3(15) . . ?
C4 C3 C2 120.0(19) . . ?
C3 C4 C5 118.7(19) . . ?
C6 C5 C4 121(2) . . ?
C5 C6 C1 122.6(18) . . ?
C5 C6 Cl2 119.7(16) . . ?
C1 C6 Cl2 117.5(15) . . ?
O4 C7 C12 123.2(17) . . ?
O4 C7 C8 123.9(19) . . ?
C12 C7 C8 112.7(19) . . ?
C9 C8 C7 124.0(19) . . ?
C9 C8 Cl3 119.2(16) . . ?
C7 C8 Cl3 116.8(16) . . ?
C10 C9 C8 121(2) . . ?
C9 C10 C11 119.4(19) . . ?
C12 C11 C10 120(2) . . ?
C11 C12 C7 122.9(19) . . ?
C11 C12 Cl4 120.9(17) . . ?
C7 C12 Cl4 116.2(15) . . ?
C14 C13 O5 108(2) . . ?
C15 C14 C13 106(3) . . ?
C14 C15 C16 113(3) . . ?
C15 C16 O5 101(2) . . ?
O6 C17 C18 102.9(16) . . ?
C19 C18 C17 104.7(19) . . ?
C20 C19 C18 106.3(18) . . ?
O6 C20 C19 106.7(18) . . ?

loop_
_geom_bond_atom_site_label_1
_geom_bond_atom_site_label_2
_geom_bond_distance
_geom_bond_site_symmetry_2
_geom_bond_publ_flag
U1 O1 1.735(11) . ?
U1 O2 1.743(11) . ?
U1 O4 2.232(13) . ?
U1 O6 2.425(12) . ?
U1 O3 2.444(11) . ?
U1 O5 2.461(12) . ?
U1 O3 2.480(11) 10_655 ?
Cl1 C2 1.739(19) . ?
Cl2 C6 1.726(18) . ?
Cl3 C8 1.778(19) . ?
Cl4 C12 1.732(19) . ?
O3 C1 1.36(2) . ?
O3 U1 2.480(11) 10_655 ?
O4 C7 1.30(2) . ?
O5 C13 1.44(2) . ?
O5 C16 1.48(2) . ?
O6 C20 1.46(2) . ?
O6 C17 1.48(2) . ?
C1 C6 1.38(2) . ?
C1 C2 1.38(2) . ?
C2 C3 1.42(2) . ?
C3 C4 1.36(3) . ?
C4 C5 1.39(3) . ?
C5 C6 1.38(2) . ?
C7 C12 1.40(3) . ?
C7 C8 1.42(2) . ?
C8 C9 1.36(3) . ?
C9 C10 1.31(3) . ?
C10 C11 1.41(3) . ?
C11 C12 1.37(3) . ?
C13 C14 1.42(3) . ?
C14 C15 1.40(4) . ?
C15 C16 1.47(3) . ?
C17 C18 1.52(3) . ?
C18 C19 1.51(3) . ?
C19 C20 1.50(3) . ?
